data_7113782
loop_
_publ_author_name
'K\"ohn, Randolf D.'
'Pan, Zhida'
'Mahon, Mary F.'
'Kociok-K\"ohn, Gabriele'

_publ_section_title
;
 Trimethyltriazacyclohexane as bridging ligand for triangular Cu3 units
 and C--H hydride abstraction into a Cu6 cluster
;
_journal_coden_ASTM CHCOFS
_journal_issue 11
_journal_name_full
;
 Chemical Communications (Cambridge, United Kingdom)
;
_journal_page_first 1272
_journal_page_last 1273
_journal_paper_doi 10.1039/b302670a
_journal_year 2003
_chemical_formula_moiety '[(C24 H60 Cl4 Cu6 N12)(B F4)2(C H2 Cl2)2]'
_chemical_formula_sum 'C26 H64 B2 Cl8 Cu6 F8 N12'
_chemical_formula_weight 1383.35
_space_group_IT_number 14
_symmetry_cell_setting monoclinic
_symmetry_space_group_name_Hall '-P 2yn'
_symmetry_space_group_name_H-M 'P 1 21/n 1'
_atom_sites_solution_hydrogens geom
_atom_sites_solution_primary direct
_atom_sites_solution_secondary difmap
_audit_creation_method SHELXL-97
_cell_angle_alpha 90.00
_cell_angle_beta 92.893(3)
_cell_angle_gamma 90.00
_cell_formula_units_Z 2
_cell_length_a 15.2550(12)
_cell_length_b 8.3930(8)
_cell_length_c 19.7430(19)
_cell_measurement_temperature 150(2)
_cell_volume 2524.6(4)
_computing_cell_refinement 'Collect, Nonius program suite version 1.9 (1997)'
_computing_data_collection 'Collect, Nonius program suite version 1.9 (1997)'
_computing_data_reduction 'Denzo and Scalepack (Otwinowski & Minor, 1997)'
_computing_molecular_graphics 'ORTEP3 for Windows - L. J. Farrugia, J. Appl. Crystallogr. 1997, 30, 565'
_computing_publication_material 'SHELX97-2, G. M. Sheldrick'
_computing_structure_refinement
;
SHELX97-2 Program for Crystal Structure Analysis. G. M. Sheldrick,
Institut f. Anorg. Chemie der Universitat, Tammanstrasse 4, 
D-3400 Gottingen, Germany, 1998.
;
_computing_structure_solution
; 
SIR97- Altomare A., Burla M.C., Camalli M., Cascarano G.L., Giacovazzo C. , 
Guagliardi A., Moliterni A.G.G., Polidori G.,Spagna R. 
(1999) J. Appl. Cryst. 32, 115-119.
;
_diffrn_ambient_temperature 150(2)
_diffrn_measured_fraction_theta_full 0.945
_diffrn_measured_fraction_theta_max 0.945
_diffrn_measurement_device_type 'Nonius Kappa CCD'
_diffrn_measurement_method \f-rotation
_diffrn_radiation_monochromator graphite
_diffrn_radiation_source 'fine-focus sealed tube'
_diffrn_radiation_type MoK\a
_diffrn_radiation_wavelength 0.71073
_diffrn_reflns_av_R_equivalents 0.1481
_diffrn_reflns_av_sigmaI/netI 0.2316
_diffrn_reflns_limit_h_max 18
_diffrn_reflns_limit_h_min -18
_diffrn_reflns_limit_k_max 9
_diffrn_reflns_limit_k_min -9
_diffrn_reflns_limit_l_max 23
_diffrn_reflns_limit_l_min -23
_diffrn_reflns_number 7518
_diffrn_reflns_theta_full 25.00
_diffrn_reflns_theta_max 25.00
_diffrn_reflns_theta_min 3.42
_diffrn_standards_decay_% 0
_exptl_absorpt_coefficient_mu 2.971
_exptl_absorpt_correction_T_max 0.7970
_exptl_absorpt_correction_T_min 0.6642
_exptl_absorpt_correction_type none
_exptl_crystal_colour colourless
_exptl_crystal_density_diffrn 1.820
_exptl_crystal_density_meas ?
_exptl_crystal_density_method 'not measured'
_exptl_crystal_description plate
_exptl_crystal_F_000 1392
_exptl_crystal_size_max 0.15
_exptl_crystal_size_mid 0.10
_exptl_crystal_size_min 0.08
_refine_diff_density_max 0.726
_refine_diff_density_min -1.134
_refine_diff_density_rms 0.170
_refine_ls_extinction_coef 0.011(2)
_refine_ls_extinction_expression Fc^*^=kFc[1+0.001xFc^2^\l^3^/sin(2\q)]^-1/4^
_refine_ls_extinction_method SHELXL
_refine_ls_goodness_of_fit_ref 1.023
_refine_ls_hydrogen_treatment mixed
_refine_ls_matrix_type full
_refine_ls_number_parameters 281
_refine_ls_number_reflns 4191
_refine_ls_number_restraints 0
_refine_ls_restrained_S_all 1.023
_refine_ls_R_factor_all 0.2489
_refine_ls_R_factor_gt 0.1071
_refine_ls_shift/su_max 0.000
_refine_ls_shift/su_mean 0.000
_refine_ls_structure_factor_coef Fsqd
_refine_ls_weighting_details 'calc w=1/[\s^2^(Fo^2^)+(0.1248P)^2^+16.9545P] where P=(Fo^2^+2Fc^2^)/3'
_refine_ls_weighting_scheme calc
_refine_ls_wR_factor_gt 0.2557
_refine_ls_wR_factor_ref 0.3346
_reflns_number_gt 1603
_reflns_number_total 4191
_reflns_threshold_expression >2sigma(I)
_cod_duplicate_entry 7103684
_cod_data_source_file b302670a.txt
_cod_data_source_block pan24
_cod_depositor_comments
;
The following automatic conversions were performed:

'_exptl_crystal_density_meas' value 'not measured' was changed to '?'
- the value is perceived as not measured.

Automatic conversion script
Id: cif_fix_values 3008 2015-01-20 13:52:24Z robertas 
;
_cod_database_code 7113782

loop_
_symmetry_equiv_pos_as_xyz
'x, y, z'
'-x+1/2, y+1/2, -z+1/2'
'-x, -y, -z'
'x-1/2, -y-1/2, z-1/2'

loop_
_atom_site_label
_atom_site_type_symbol
_atom_site_fract_x
_atom_site_fract_y
_atom_site_fract_z
_atom_site_U_iso_or_equiv
_atom_site_adp_type
_atom_site_occupancy
_atom_site_symmetry_multiplicity
_atom_site_calc_flag
_atom_site_refinement_flags
Cu1 Cu 0.29295(12) 0.5897(4) 0.54460(10) 0.0734(11) Uani 1 1 d .
Cu2 Cu 0.46351(12) 0.6486(4) 0.52058(10) 0.0741(10) Uani 1 1 d .
Cu3 Cu 0.33881(13) 0.8776(4) 0.52589(10) 0.0762(11) Uani 1 1 d .
Cl1 Cl 0.3856(3) 0.3878(8) 0.5121(2) 0.081(2) Uani 1 1 d .
Cl2 Cl 0.4202(3) 0.8213(8) 0.4362(2) 0.082(2) Uani 1 1 d .
C1 C 0.3180(11) 0.786(3) 0.6640(8) 0.085(9) Uani 1 1 d .
H1A H 0.3352 0.7944 0.7129 0.102 Uiso 1 1 calc R
H1B H 0.2558 0.8187 0.6577 0.102 Uiso 1 1 calc R
N1 N 0.3261(9) 0.624(3) 0.6433(7) 0.072(6) Uani 1 1 d .
C11 C 0.2690(11) 0.527(3) 0.6834(9) 0.067(6) Uani 1 1 d .
H11A H 0.2738 0.4153 0.6700 0.101 Uiso 1 1 calc R
H11B H 0.2082 0.5630 0.6755 0.101 Uiso 1 1 calc R
H11C H 0.2865 0.5387 0.7316 0.101 Uiso 1 1 calc R
C2 C 0.4221(8) 0.588(3) 0.6624(8) 0.062(6) Uani 1 1 d .
H2A H 0.4337 0.6075 0.7114 0.075 Uiso 1 1 calc R
H2B H 0.4339 0.4735 0.6537 0.075 Uiso 1 1 calc R
N2 N 0.4806(8) 0.684(3) 0.6244(7) 0.067(5) Uani 1 1 d .
C21 C 0.5708(10) 0.642(3) 0.6478(8) 0.088(8) Uani 1 1 d .
H21A H 0.6124 0.7091 0.6244 0.132 Uiso 1 1 calc R
H21B H 0.5819 0.5299 0.6379 0.132 Uiso 1 1 calc R
H21C H 0.5783 0.6603 0.6968 0.132 Uiso 1 1 calc R
C3 C 0.4646(10) 0.852(4) 0.6425(9) 0.088(9) Uani 1 1 d .
H3A H 0.4766 0.8668 0.6918 0.106 Uiso 1 1 calc R
H3B H 0.5048 0.9216 0.6183 0.106 Uiso 1 1 calc R
N3 N 0.3741(10) 0.896(3) 0.6245(7) 0.073(6) Uani 1 1 d .
C31 C 0.3614(12) 1.057(3) 0.6450(10) 0.084(8) Uani 1 1 d .
H31A H 0.3008 1.0895 0.6331 0.126 Uiso 1 1 calc R
H31B H 0.4019 1.1267 0.6219 0.126 Uiso 1 1 calc R
H31C H 0.3726 1.0661 0.6942 0.126 Uiso 1 1 calc R
C4 C 0.1120(10) 0.666(3) 0.5272(9) 0.072(7) Uani 1 1 d .
H4A H 0.0583 0.6902 0.4988 0.087 Uiso 1 1 calc R
H4B H 0.0999 0.5736 0.5564 0.087 Uiso 1 1 calc R
N4 N 0.1853(9) 0.629(3) 0.4836(8) 0.088(7) Uani 1 1 d .
C41 C 0.1648(12) 0.481(4) 0.4410(9) 0.121(12) Uani 1 1 d .
H41A H 0.1577 0.3894 0.4709 0.182 Uiso 1 1 calc R
H41B H 0.2132 0.4608 0.4113 0.182 Uiso 1 1 calc R
H41C H 0.1105 0.4981 0.4133 0.182 Uiso 1 1 calc R
C5 C 0.1942(11) 0.765(3) 0.4390(10) 0.080(8) Uani 1 1 d .
H5A H 0.1384 0.7809 0.4120 0.096 Uiso 1 1 calc R
H5B H 0.2407 0.7425 0.4071 0.096 Uiso 1 1 calc R
N5 N 0.2164(8) 0.912(3) 0.4768(8) 0.097(8) Uani 1 1 d .
C51 C 0.2233(12) 1.042(3) 0.4312(11) 0.098(8) Uani 1 1 d .
H51A H 0.2363 1.1394 0.4569 0.146 Uiso 1 1 calc R
H51B H 0.1678 1.0543 0.4045 0.146 Uiso 1 1 calc R
H51C H 0.2707 1.0206 0.4007 0.146 Uiso 1 1 calc R
C6 C 0.1444(11) 0.930(3) 0.5250(9) 0.076(7) Uani 1 1 d .
H6A H 0.1564 1.0257 0.5536 0.092 Uiso 1 1 calc R
H6B H 0.0882 0.9484 0.4988 0.092 Uiso 1 1 calc R
N6 N 0.1357(8) 0.797(3) 0.5671(8) 0.077(6) Uani 1 1 d .
C61 C 0.0655(12) 0.825(3) 0.6159(10) 0.107(10) Uani 1 1 d .
H61A H 0.0808 0.9183 0.6442 0.160 Uiso 1 1 calc R
H61B H 0.0602 0.7314 0.6449 0.160 Uiso 1 1 calc R
H61C H 0.0095 0.8447 0.5908 0.160 Uiso 1 1 calc R
B B 0.5663(17) 0.220(4) 0.1480(13) 0.088(10) Uani 1 1 d .
F1 F 0.5616(6) 0.069(2) 0.1775(6) 0.092(4) Uani 1 1 d .
F2 F 0.6432(5) 0.2911(16) 0.1729(5) 0.079(4) Uani 1 1 d .
F3 F 0.4945(7) 0.3062(18) 0.1709(6) 0.102(5) Uani 1 1 d .
F4 F 0.5635(7) 0.2120(19) 0.0808(5) 0.103(5) Uani 1 1 d .
C7 C 0.1024(17) 0.387(4) 0.2453(12) 0.121(11) Uani 1 1 d .
H7A H 0.0815 0.3978 0.1972 0.146 Uiso 1 1 calc R
H7B H 0.0646 0.4540 0.2731 0.146 Uiso 1 1 calc R
Cl3 Cl 0.0958(5) 0.1790(13) 0.2717(4) 0.153(4) Uani 1 1 d .
Cl4 Cl 0.2099(5) 0.4506(17) 0.2552(4) 0.204(6) Uani 1 1 d .

loop_
_atom_site_aniso_label
_atom_site_aniso_U_11
_atom_site_aniso_U_22
_atom_site_aniso_U_33
_atom_site_aniso_U_23
_atom_site_aniso_U_13
_atom_site_aniso_U_12
Cu1 0.0328(11) 0.146(3) 0.0412(12) -0.0015(14) -0.0059(9) 0.0063(14)
Cu2 0.0380(12) 0.145(3) 0.0389(12) 0.0003(15) 0.0015(9) 0.0017(15)
Cu3 0.0431(12) 0.144(3) 0.0415(13) 0.0064(15) 0.0011(9) 0.0043(15)
Cl1 0.035(2) 0.153(6) 0.054(3) -0.001(3) 0.0055(19) -0.007(3)
Cl2 0.044(2) 0.163(6) 0.040(2) 0.012(3) 0.0091(19) 0.004(3)
C1 0.038(9) 0.20(3) 0.015(8) -0.018(13) 0.015(7) -0.017(14)
N1 0.038(8) 0.152(19) 0.025(7) -0.015(10) -0.004(6) -0.002(10)
C11 0.050(10) 0.098(19) 0.053(11) 0.005(12) -0.002(9) -0.004(12)
C2 0.018(7) 0.13(2) 0.041(9) -0.015(11) -0.004(7) -0.015(10)
N2 0.030(7) 0.121(17) 0.050(9) -0.025(10) -0.006(7) 0.004(10)
C21 0.028(8) 0.19(3) 0.043(10) 0.009(13) -0.006(7) 0.010(13)
C3 0.019(8) 0.20(3) 0.045(11) 0.036(15) 0.004(7) -0.015(13)
N3 0.061(10) 0.129(18) 0.031(8) -0.023(10) 0.014(7) 0.004(11)
C31 0.047(11) 0.16(3) 0.049(12) 0.013(15) 0.001(9) -0.012(14)
C4 0.035(9) 0.14(2) 0.042(10) -0.001(13) 0.000(8) 0.003(12)
N4 0.038(8) 0.18(2) 0.044(9) -0.016(13) -0.013(7) 0.001(11)
C41 0.056(12) 0.26(4) 0.043(12) -0.005(18) -0.018(10) -0.042(18)
C5 0.042(11) 0.14(2) 0.051(12) 0.036(15) -0.014(9) -0.014(13)
N5 0.024(7) 0.22(3) 0.043(9) 0.024(14) -0.002(7) 0.012(11)
C51 0.056(12) 0.15(2) 0.081(15) 0.054(17) -0.017(11) 0.004(15)
C6 0.044(10) 0.14(2) 0.049(11) 0.007(14) 0.001(9) 0.028(12)
N6 0.034(8) 0.16(2) 0.039(8) 0.013(12) -0.005(7) 0.019(10)
C61 0.051(11) 0.21(3) 0.061(13) 0.042(17) 0.018(10) 0.032(16)
B 0.067(17) 0.13(3) 0.061(17) 0.015(19) -0.018(13) -0.019(19)
F1 0.050(6) 0.164(14) 0.064(7) -0.008(9) 0.011(5) 0.001(8)
F2 0.036(5) 0.137(11) 0.063(6) -0.006(7) -0.014(5) -0.021(6)
F3 0.050(6) 0.166(14) 0.088(8) 0.003(9) -0.004(6) 0.006(8)
F4 0.084(8) 0.185(15) 0.039(6) -0.032(7) -0.008(5) -0.029(9)
C7 0.13(2) 0.16(3) 0.077(16) 0.031(18) -0.011(15) 0.01(2)
Cl3 0.138(6) 0.239(11) 0.085(5) 0.018(6) 0.038(4) 0.034(7)
Cl4 0.122(6) 0.386(17) 0.106(6) -0.047(8) 0.028(5) -0.086(9)

loop_
_atom_type_symbol
_atom_type_description
_atom_type_scat_dispersion_real
_atom_type_scat_dispersion_imag
_atom_type_scat_source
C C 0.0033 0.0016 'International Tables Vol C Tables 4.2.6.8 and 6.1.1.4'
H H 0.0000 0.0000 'International Tables Vol C Tables 4.2.6.8 and 6.1.1.4'
N N 0.0061 0.0033 'International Tables Vol C Tables 4.2.6.8 and 6.1.1.4'
Cu Cu 0.3201 1.2651 'International Tables Vol C Tables 4.2.6.8 and 6.1.1.4'
B B 0.0013 0.0007 'International Tables Vol C Tables 4.2.6.8 and 6.1.1.4'
F F 0.0171 0.0103 'International Tables Vol C Tables 4.2.6.8 and 6.1.1.4'
Cl Cl 0.1484 0.1585 'International Tables Vol C Tables 4.2.6.8 and 6.1.1.4'

loop_
_geom_angle_atom_site_label_1
_geom_angle_atom_site_label_2
_geom_angle_atom_site_label_3
_geom_angle
_geom_angle_site_symmetry_1
_geom_angle_site_symmetry_3
N1 Cu1 N4 135.6(7) . .
N1 Cu1 Cl1 104.2(6) . .
N4 Cu1 Cl1 116.4(6) . .
N1 Cu1 Cu3 87.1(6) . .
N4 Cu1 Cu3 88.8(7) . .
Cl1 Cu1 Cu3 118.53(17) . .
N1 Cu1 Cu2 87.0(4) . .
N4 Cu1 Cu2 128.7(5) . .
Cl1 Cu1 Cu2 58.76(15) . .
Cu3 Cu1 Cu2 61.91(10) . .
N2 Cu2 Cl2 130.4(6) . .
N2 Cu2 Cl1 101.9(4) . 3_666
Cl2 Cu2 Cl1 97.40(19) . 3_666
N2 Cu2 Cl1 103.1(6) . .
Cl2 Cu2 Cl1 112.9(2) . .
Cl1 Cu2 Cl1 108.99(17) 3_666 .
N2 Cu2 Cu3 85.1(5) . .
Cl2 Cu2 Cu3 53.08(15) . .
Cl1 Cu2 Cu3 140.5(2) 3_666 .
Cl1 Cu2 Cu3 106.98(15) . .
N2 Cu2 Cu1 85.8(4) . .
Cl2 Cu2 Cu1 89.89(14) . .
Cl1 Cu2 Cu1 161.6(2) 3_666 .
Cl1 Cu2 Cu1 52.66(14) . .
Cu3 Cu2 Cu1 56.03(10) . .
N2 Cu2 Cu2 111.9(6) . 3_666
Cl2 Cu2 Cu2 116.66(19) . 3_666
Cl1 Cu2 Cu2 55.33(17) 3_666 3_666
Cl1 Cu2 Cu2 53.66(15) . 3_666
Cu3 Cu2 Cu2 155.75(14) . 3_666
Cu1 Cu2 Cu2 106.30(16) . 3_666
N3 Cu3 N5 129.4(6) . .
N3 Cu3 Cl2 130.3(5) . .
N5 Cu3 Cl2 100.3(5) . .
N3 Cu3 Cu1 89.6(6) . .
N5 Cu3 Cu1 87.2(7) . .
Cl2 Cu3 Cu1 94.6(2) . .
N3 Cu3 Cu2 86.4(5) . .
N5 Cu3 Cu2 134.1(7) . .
Cl2 Cu3 Cu2 53.69(16) . .
Cu1 Cu3 Cu2 62.06(10) . .
Cu1 Cl1 Cu2 139.5(3) . 3_666
Cu1 Cl1 Cu2 68.6(2) . .
Cu2 Cl1 Cu2 71.01(17) 3_666 .
Cu3 Cl2 Cu2 73.24(16) . .
N1 C1 N3 112.2(15) . .
N1 C1 H1A 109.2 . .
N3 C1 H1A 109.2 . .
N1 C1 H1B 109.2 . .
N3 C1 H1B 109.2 . .
H1A C1 H1B 107.9 . .
C1 N1 C11 108.2(15) . .
C1 N1 C2 102.4(15) . .
C11 N1 C2 110.5(15) . .
C1 N1 Cu1 113.0(13) . .
C11 N1 Cu1 108.8(12) . .
C2 N1 Cu1 113.7(11) . .
N1 C11 H11A 109.5 . .
N1 C11 H11B 109.5 . .
H11A C11 H11B 109.5 . .
N1 C11 H11C 109.5 . .
H11A C11 H11C 109.5 . .
H11B C11 H11C 109.5 . .
N2 C2 N1 111.9(15) . .
N2 C2 H2A 109.2 . .
N1 C2 H2A 109.2 . .
N2 C2 H2B 109.2 . .
N1 C2 H2B 109.2 . .
H2A C2 H2B 107.9 . .
C2 N2 C21 107.3(16) . .
C2 N2 C3 107.1(15) . .
C21 N2 C3 108.3(15) . .
C2 N2 Cu2 112.5(11) . .
C21 N2 Cu2 110.2(11) . .
C3 N2 Cu2 111.1(13) . .
N2 C21 H21A 109.5 . .
N2 C21 H21B 109.5 . .
H21A C21 H21B 109.5 . .
N2 C21 H21C 109.5 . .
H21A C21 H21C 109.5 . .
H21B C21 H21C 109.5 . .
N3 C3 N2 110.5(18) . .
N3 C3 H3A 109.5 . .
N2 C3 H3A 109.5 . .
N3 C3 H3B 109.5 . .
N2 C3 H3B 109.5 . .
H3A C3 H3B 108.1 . .
C31 N3 C3 108.2(18) . .
C31 N3 C1 110.2(16) . .
C3 N3 C1 105.9(16) . .
C31 N3 Cu3 108.3(14) . .
C3 N3 Cu3 115.1(12) . .
C1 N3 Cu3 109.0(11) . .
N3 C31 H31A 109.5 . .
N3 C31 H31B 109.5 . .
H31A C31 H31B 109.5 . .
N3 C31 H31C 109.5 . .
H31A C31 H31C 109.5 . .
H31B C31 H31C 109.5 . .
N6 C4 N4 108.3(16) . .
N6 C4 H4A 110.0 . .
N4 C4 H4A 110.0 . .
N6 C4 H4B 110.0 . .
N4 C4 H4B 110.0 . .
H4A C4 H4B 108.4 . .
C5 N4 C4 106.5(19) . .
C5 N4 C41 109.1(17) . .
C4 N4 C41 110.7(17) . .
C5 N4 Cu1 113.2(12) . .
C4 N4 Cu1 107.7(10) . .
C41 N4 Cu1 109.6(14) . .
N4 C41 H41A 109.5 . .
N4 C41 H41B 109.5 . .
H41A C41 H41B 109.5 . .
N4 C41 H41C 109.5 . .
H41A C41 H41C 109.5 . .
H41B C41 H41C 109.5 . .
N4 C5 N5 112.1(18) . .
N4 C5 H5A 109.2 . .
N5 C5 H5A 109.2 . .
N4 C5 H5B 109.2 . .
N5 C5 H5B 109.2 . .
H5A C5 H5B 107.9 . .
C51 N5 C5 110.0(17) . .
C51 N5 C6 114(2) . .
C5 N5 C6 104.7(18) . .
C51 N5 Cu3 107.9(13) . .
C5 N5 Cu3 107.3(14) . .
C6 N5 Cu3 112.9(11) . .
N5 C51 H51A 109.5 . .
N5 C51 H51B 109.5 . .
H51A C51 H51B 109.5 . .
N5 C51 H51C 109.5 . .
H51A C51 H51C 109.5 . .
H51B C51 H51C 109.5 . .
N6 C6 N5 112.8(19) . .
N6 C6 H6A 109.0 . .
N5 C6 H6A 109.0 . .
N6 C6 H6B 109.0 . .
N5 C6 H6B 109.0 . .
H6A C6 H6B 107.8 . .
C4 N6 C6 108.9(15) . .
C4 N6 C61 108.4(17) . .
C6 N6 C61 110.5(18) . .
N6 C61 H61A 109.5 . .
N6 C61 H61B 109.5 . .
H61A C61 H61B 109.5 . .
N6 C61 H61C 109.5 . .
H61A C61 H61C 109.5 . .
H61B C61 H61C 109.5 . .
F4 B F2 111(2) . .
F4 B F1 112(3) . .
F2 B F1 108(2) . .
F4 B F3 111(2) . .
F2 B F3 109(2) . .
F1 B F3 106(2) . .
Cl4 C7 Cl3 109.1(14) . .
Cl4 C7 H7A 109.9 . .
Cl3 C7 H7A 109.9 . .
Cl4 C7 H7B 109.9 . .
Cl3 C7 H7B 109.9 . .
H7A C7 H7B 108.3 . .

loop_
_geom_bond_atom_site_label_1
_geom_bond_atom_site_label_2
_geom_bond_distance
_geom_bond_site_symmetry_2
Cu1 N1 2.009(13) .
Cu1 N4 2.014(13) .
Cu1 Cl1 2.318(6) .
Cu1 Cu3 2.547(4) .
Cu1 Cu2 2.714(3) .
Cu2 N2 2.075(14) .
Cu2 Cl2 2.280(6) .
Cu2 Cl1 2.441(5) 3_666
Cu2 Cl1 2.493(7) .
Cu2 Cu3 2.710(4) .
Cu2 Cu2 2.866(6) 3_666
Cu3 N3 1.999(14) .
Cu3 N5 2.081(13) .
Cu3 Cl2 2.262(5) .
Cl1 Cu2 2.441(5) 3_666
C1 N1 1.43(3) .
C1 N3 1.51(3) .
C1 H1A 0.9900 .
C1 H1B 0.9900 .
N1 C11 1.45(2) .
N1 C2 1.525(19) .
C11 H11A 0.9800 .
C11 H11B 0.9800 .
C11 H11C 0.9800 .
C2 N2 1.44(2) .
C2 H2A 0.9900 .
C2 H2B 0.9900 .
N2 C21 1.47(2) .
N2 C3 1.48(3) .
C21 H21A 0.9800 .
C21 H21B 0.9800 .
C21 H21C 0.9800 .
C3 N3 1.46(2) .
C3 H3A 0.9900 .
C3 H3B 0.9900 .
N3 C31 1.43(3) .
C31 H31A 0.9800 .
C31 H31B 0.9800 .
C31 H31C 0.9800 .
C4 N6 1.39(3) .
C4 N4 1.48(2) .
C4 H4A 0.9900 .
C4 H4B 0.9900 .
N4 C5 1.45(3) .
N4 C41 1.52(3) .
C41 H41A 0.9800 .
C41 H41B 0.9800 .
C41 H41C 0.9800 .
C5 N5 1.47(3) .
C5 H5A 0.9900 .
C5 H5B 0.9900 .
N5 C51 1.42(3) .
N5 C6 1.50(2) .
C51 H51A 0.9800 .
C51 H51B 0.9800 .
C51 H51C 0.9800 .
C6 N6 1.40(3) .
C6 H6A 0.9900 .
C6 H6B 0.9900 .
N6 C61 1.49(2) .
C61 H61A 0.9800 .
C61 H61B 0.9800 .
C61 H61C 0.9800 .
B F4 1.33(3) .
B F2 1.39(3) .
B F1 1.40(3) .
B F3 1.41(3) .
C7 Cl4 1.72(3) .
C7 Cl3 1.83(3) .
C7 H7A 0.9900 .
C7 H7B 0.9900 .
